data_1517620
loop_
_publ_author_name
'Mohd. R. Razali'
'Aron Urbatsch'
'Glen B. Deacon'
'Stuart R. Batten'

_publ_section_title
;
 Coordination polymers of transition metals derived from the in situ
 nucleophilic addition of alcohols to dicyanonitrosomethanide
 [C(CN)2(NO)]-
;
_journal_name_full
;
Inorganica Chimica Acta
;
_journal_page_first 120
_journal_page_last 126
_journal_volume 403
_journal_year 2013
_chemical_formula_moiety 'C18 H16N8 O4 Zn, 2(H2 O)'
_chemical_formula_sum 'C18 H20 N8 O6 Zn'
_chemical_formula_weight 509.79
_space_group_IT_number 43
_symmetry_cell_setting orthorhombic
_symmetry_space_group_name_Hall 'F 2 -2d'
_symmetry_space_group_name_H-M 'F d d 2'
_atom_sites_solution_hydrogens geom
_atom_sites_solution_primary direct
_atom_sites_solution_secondary difmap
_cell_angle_alpha 90.00
_cell_angle_beta 90.00
_cell_angle_gamma 90.00
_cell_formula_units_Z 8
_cell_length_a 12.7151(12)
_cell_length_b 29.843(3)
_cell_length_c 11.5626(11)
_cell_measurement_reflns_used 9694
_cell_measurement_temperature 123(2)
_cell_measurement_theta_max 27.61
_cell_measurement_theta_min 2.73
_cell_volume 4387.5(7)
_computing_cell_refinement 'Bruker Apex2 V2.0'
_computing_data_collection 'Bruker Apex2 V2.0'
_computing_data_reduction 'Bruker Apex2 V2.0'
_computing_molecular_graphics x-seed
_computing_publication_material CIFTAB
_computing_structure_refinement 'SHELXL-97 (Sheldrick, 1997)'
_computing_structure_solution 'SHELXS-97 (Sheldrick, 1990)'
_diffrn_ambient_temperature 123(2)
_diffrn_measured_fraction_theta_full 0.987
_diffrn_measured_fraction_theta_max 0.987
_diffrn_measurement_device_type 'Bruker X8 Apex CCD'
_diffrn_measurement_method 'phi and omega scans'
_diffrn_radiation_monochromator graphite
_diffrn_radiation_source 'fine-focus sealed tube'
_diffrn_radiation_type MoK\a
_diffrn_radiation_wavelength 0.71073
_diffrn_reflns_av_R_equivalents 0.0480
_diffrn_reflns_av_sigmaI/netI 0.0449
_diffrn_reflns_limit_h_max 15
_diffrn_reflns_limit_h_min -15
_diffrn_reflns_limit_k_max 35
_diffrn_reflns_limit_k_min -35
_diffrn_reflns_limit_l_max 13
_diffrn_reflns_limit_l_min -11
_diffrn_reflns_number 7920
_diffrn_reflns_theta_full 24.99
_diffrn_reflns_theta_max 24.99
_diffrn_reflns_theta_min 3.14
_diffrn_standards_decay_% 0
_diffrn_standards_interval_count 0
_diffrn_standards_interval_time 0
_diffrn_standards_number 0
_exptl_absorpt_coefficient_mu 1.173
_exptl_absorpt_correction_T_max 0.6946
_exptl_absorpt_correction_T_min 0.6946
_exptl_absorpt_correction_type multi-scan
_exptl_absorpt_process_details SADABS
_exptl_crystal_colour yellow
_exptl_crystal_density_diffrn 1.544
_exptl_crystal_density_method 'not measured'
_exptl_crystal_description needle
_exptl_crystal_F_000 2096
_exptl_crystal_size_max 0.2
_exptl_crystal_size_mid 0.05
_exptl_crystal_size_min 0.05
_refine_diff_density_max 0.465
_refine_diff_density_min -0.453
_refine_diff_density_rms 0.076
_refine_ls_abs_structure_details 'Flack H D (1983), Acta Cryst. A39, 876-881'
_refine_ls_abs_structure_Flack 0.09(2)
_refine_ls_extinction_method none
_refine_ls_goodness_of_fit_ref 1.098
_refine_ls_hydrogen_treatment mixed
_refine_ls_matrix_type full
_refine_ls_number_parameters 161
_refine_ls_number_reflns 1739
_refine_ls_number_restraints 1
_refine_ls_restrained_S_all 1.097
_refine_ls_R_factor_all 0.0426
_refine_ls_R_factor_gt 0.0389
_refine_ls_shift/su_max 0.000
_refine_ls_shift/su_mean 0.000
_refine_ls_structure_factor_coef Fsqd
_refine_ls_weighting_details 'calc w=1/[\s^2^(Fo^2^)+(0.0338P)^2^+16.6891P] where P=(Fo^2^+2Fc^2^)/3'
_refine_ls_weighting_scheme calc
_refine_ls_wR_factor_gt 0.0883
_refine_ls_wR_factor_ref 0.0898
_reflns_number_gt 1629
_reflns_number_total 1739
_reflns_threshold_expression >2sigma(I)
_cod_data_source_file ICA-2013-403-120-126-3.cif
_cod_data_source_block 3
_cod_original_sg_symbol_H-M Fdd2
_cod_database_code 1517620

loop_
_symmetry_equiv_pos_as_xyz
'x, y, z'
'-x, -y, z'
'-x+1/4, y+1/4, z+1/4'
'x+1/4, -y+1/4, z+1/4'
'x, y+1/2, z+1/2'
'-x, -y+1/2, z+1/2'
'-x+1/4, y+3/4, z+3/4'
'x+1/4, -y+3/4, z+3/4'
'x+1/2, y, z+1/2'
'-x+1/2, -y, z+1/2'
'-x+3/4, y+1/4, z+3/4'
'x+3/4, -y+1/4, z+3/4'
'x+1/2, y+1/2, z'
'-x+1/2, -y+1/2, z'
'-x+3/4, y+3/4, z+1/4'
'x+3/4, -y+3/4, z+1/4'

loop_
_atom_site_label
_atom_site_type_symbol
_atom_site_fract_x
_atom_site_fract_y
_atom_site_fract_z
_atom_site_U_iso_or_equiv
_atom_site_adp_type
_atom_site_occupancy
_atom_site_symmetry_multiplicity
_atom_site_calc_flag
_atom_site_refinement_flags
Zn1 Zn 0.2500 0.2500 0.20489(8) 0.02305(18) Uani 1 2 d S
N4 N 0.2500 0.2500 0.3978(6) 0.0264(18) Uani 1 2 d S
N5 N 0.2500 0.2500 1.0106(6) 0.0255(17) Uani 1 2 d S
O2 O 0.2872(2) 0.10997(10) 0.1427(3) 0.0337(8) Uani 1 1 d .
C8 C 0.2500 0.2500 0.7644(9) 0.027(2) Uani 1 2 d S
O3 O 0.4984(3) 0.32505(13) 0.2171(4) 0.0471(11) Uani 1 1 d .
C7 C 0.2500 0.2500 0.6385(8) 0.020(2) Uani 1 2 d S
N3 N 0.2301(3) 0.18093(10) 0.1959(5) 0.0248(9) Uani 1 1 d .
H3N H 0.1694 0.1698 0.2185 0.030 Uiso 1 1 calc R
O1 O 0.4111(2) 0.23856(8) 0.2035(4) 0.0316(7) Uani 1 1 d .
C6 C 0.2944(4) 0.28489(14) 0.5762(4) 0.0280(10) Uani 1 1 d .
H6 H 0.3248 0.3097 0.6154 0.034 Uiso 1 1 calc R
C9 C 0.3338(4) 0.26751(15) 0.8301(4) 0.0270(10) Uani 1 1 d .
H9 H 0.3932 0.2799 0.7918 0.032 Uiso 1 1 calc R
C5 C 0.2942(3) 0.28338(13) 0.4574(5) 0.0278(9) Uani 1 1 d .
H5 H 0.3268 0.3071 0.4159 0.033 Uiso 1 1 calc R
C3 C 0.2988(3) 0.15400(13) 0.1605(4) 0.0272(10) Uani 1 1 d .
N1 N 0.4583(3) 0.20576(13) 0.1537(4) 0.0357(10) Uani 1 1 d .
C10 C 0.3306(3) 0.26692(13) 0.9487(5) 0.0278(9) Uani 1 1 d .
H10 H 0.3887 0.2792 0.9896 0.033 Uiso 1 1 calc R
C1 C 0.4072(3) 0.16803(14) 0.1328(4) 0.0295(10) Uani 1 1 d .
N2 N 0.5405(4) 0.11222(16) 0.0432(6) 0.0659(17) Uani 1 1 d .
C2 C 0.4792(4) 0.13591(17) 0.0817(6) 0.0464(15) Uani 1 1 d .
C4 C 0.1872(4) 0.09116(14) 0.1763(4) 0.0344(12) Uani 1 1 d .
H4A H 0.1804 0.0922 0.2607 0.052 Uiso 1 1 calc R
H4B H 0.1830 0.0600 0.1500 0.052 Uiso 1 1 calc R
H4C H 0.1302 0.1086 0.1411 0.052 Uiso 1 1 calc R
H2O H 0.552(5) 0.331(2) 0.242(6) 0.06(2) Uiso 1 1 d .
H1O H 0.501(4) 0.298(2) 0.223(6) 0.046(19) Uiso 1 1 d .

loop_
_atom_site_aniso_label
_atom_site_aniso_U_11
_atom_site_aniso_U_22
_atom_site_aniso_U_33
_atom_site_aniso_U_23
_atom_site_aniso_U_13
_atom_site_aniso_U_12
Zn1 0.0303(3) 0.0225(3) 0.0164(3) 0.000 0.000 0.0017(3)
N4 0.032(4) 0.028(3) 0.020(5) 0.000 0.000 0.004(2)
N5 0.039(4) 0.025(3) 0.013(5) 0.000 0.000 -0.001(2)
O2 0.0387(17) 0.0254(16) 0.037(2) -0.0102(14) 0.0011(15) -0.0020(13)
C8 0.042(5) 0.020(4) 0.018(6) 0.000 0.000 0.006(3)
O3 0.039(2) 0.033(2) 0.069(3) -0.001(2) -0.015(3) -0.0043(15)
C7 0.017(4) 0.023(4) 0.021(6) 0.000 0.000 0.001(2)
N3 0.035(2) 0.0236(15) 0.016(2) 0.0004(19) -0.001(2) -0.0028(14)
O1 0.0326(15) 0.0318(17) 0.0303(18) -0.001(2) -0.0031(17) 0.0020(11)
C6 0.039(2) 0.023(2) 0.022(3) 0.0014(18) -0.002(2) -0.0056(18)
C9 0.033(2) 0.029(2) 0.019(3) 0.0030(18) -0.0012(19) -0.0055(18)
C5 0.038(2) 0.025(2) 0.021(3) 0.008(2) -0.001(2) -0.0086(17)
C3 0.037(3) 0.024(2) 0.020(3) -0.0013(18) -0.0045(19) 0.0005(18)
N1 0.038(2) 0.038(2) 0.031(3) 0.0012(19) 0.003(2) 0.0054(18)
C10 0.035(2) 0.029(2) 0.019(3) 0.000(2) -0.003(2) -0.0066(17)
C1 0.039(3) 0.023(2) 0.027(3) -0.0049(18) -0.003(2) -0.0027(19)
N2 0.050(3) 0.042(3) 0.106(5) -0.021(3) 0.027(3) -0.004(2)
C2 0.038(3) 0.032(3) 0.070(5) -0.007(3) 0.004(3) -0.006(2)
C4 0.039(3) 0.029(2) 0.035(4) -0.006(2) 0.002(2) -0.0024(18)

loop_
_atom_type_symbol
_atom_type_description
_atom_type_scat_dispersion_real
_atom_type_scat_dispersion_imag
_atom_type_scat_source
C C 0.0033 0.0016 'International Tables Vol C Tables 4.2.6.8 and 6.1.1.4'
H H 0.0000 0.0000 'International Tables Vol C Tables 4.2.6.8 and 6.1.1.4'
N N 0.0061 0.0033 'International Tables Vol C Tables 4.2.6.8 and 6.1.1.4'
O O 0.0106 0.0060 'International Tables Vol C Tables 4.2.6.8 and 6.1.1.4'
Zn Zn 0.2839 1.4301 'International Tables Vol C Tables 4.2.6.8 and 6.1.1.4'

loop_
_geom_angle_atom_site_label_1
_geom_angle_atom_site_label_2
_geom_angle_atom_site_label_3
_geom_angle
_geom_angle_site_symmetry_1
_geom_angle_site_symmetry_3
O1 Zn1 O1 179.1(3) 14 .
O1 Zn1 N3 92.46(11) 14 .
O1 Zn1 N3 87.50(11) . .
O1 Zn1 N3 87.50(11) 14 14
O1 Zn1 N3 92.46(11) . 14
N3 Zn1 N3 174.3(3) . 14
O1 Zn1 N4 90.45(13) 14 .
O1 Zn1 N4 90.45(13) . .
N3 Zn1 N4 92.85(15) . .
N3 Zn1 N4 92.85(15) 14 .
O1 Zn1 N5 89.55(13) 14 1_554
O1 Zn1 N5 89.55(13) . 1_554
N3 Zn1 N5 87.15(15) . 1_554
N3 Zn1 N5 87.15(15) 14 1_554
N4 Zn1 N5 180.000(2) . 1_554
C5 N4 C5 117.9(7) 14 .
C5 N4 Zn1 121.1(4) 14 .
C5 N4 Zn1 121.1(4) . .
C10 N5 C10 115.9(8) 14 .
C10 N5 Zn1 122.1(4) 14 1_556
C10 N5 Zn1 122.1(4) . 1_556
C3 O2 C4 115.9(3) . .
C9 C8 C9 114.7(8) . 14
C9 C8 C7 122.6(4) . .
C9 C8 C7 122.6(4) 14 .
H2O O3 H1O 99(6) . .
C6 C7 C6 117.4(8) 14 .
C6 C7 C8 121.3(4) 14 .
C6 C7 C8 121.3(4) . .
C3 N3 Zn1 124.5(3) . .
C3 N3 H3N 117.7 . .
Zn1 N3 H3N 117.7 . .
N1 O1 Zn1 126.1(3) . .
C5 C6 C7 119.6(5) . .
C5 C6 H6 120.2 . .
C7 C6 H6 120.2 . .
C10 C9 C8 120.8(5) . .
C10 C9 H9 119.6 . .
C8 C9 H9 119.6 . .
N4 C5 C6 122.8(5) . .
N4 C5 H5 118.6 . .
C6 C5 H5 118.6 . .
N3 C3 O2 127.1(4) . .
N3 C3 C1 122.6(4) . .
O2 C3 C1 110.3(4) . .
O1 N1 C1 120.1(4) . .
N5 C10 C9 123.9(5) . .
N5 C10 H10 118.1 . .
C9 C10 H10 118.1 . .
N1 C1 C2 109.0(4) . .
N1 C1 C3 131.4(4) . .
C2 C1 C3 119.4(4) . .
N2 C2 C1 176.1(6) . .
O2 C4 H4A 109.5 . .
O2 C4 H4B 109.5 . .
H4A C4 H4B 109.5 . .
O2 C4 H4C 109.5 . .
H4A C4 H4C 109.5 . .
H4B C4 H4C 109.5 . .

loop_
_geom_bond_atom_site_label_1
_geom_bond_atom_site_label_2
_geom_bond_distance
_geom_bond_site_symmetry_2
Zn1 O1 2.076(3) 14
Zn1 O1 2.076(3) .
Zn1 N3 2.079(3) .
Zn1 N3 2.079(3) 14
Zn1 N4 2.230(8) .
Zn1 N5 2.247(7) 1_554
N4 C5 1.335(6) 14
N4 C5 1.335(6) .
N5 C10 1.348(6) 14
N5 C10 1.348(6) .
N5 Zn1 2.247(7) 1_556
O2 C3 1.338(5) .
O2 C4 1.444(5) .
C8 C9 1.409(7) .
C8 C9 1.409(7) 14
C8 C7 1.455(8) .
O3 H2O 0.77(6) .
O3 H1O 0.80(6) .
C7 C6 1.386(7) 14
C7 C6 1.386(7) .
N3 C3 1.255(6) .
N3 H3N 0.8800 .
O1 N1 1.284(5) .
C6 C5 1.375(7) .
C6 H6 0.9500 .
C9 C10 1.372(7) .
C9 H9 0.9500 .
C5 H5 0.9500 .
C3 C1 1.475(6) .
N1 C1 1.322(6) .
C10 H10 0.9500 .
C1 C2 1.452(7) .
N2 C2 1.142(7) .
C4 H4A 0.9800 .
C4 H4B 0.9800 .
C4 H4C 0.9800 .

loop_
_geom_hbond_atom_site_label_D
_geom_hbond_atom_site_label_H
_geom_hbond_atom_site_label_A
_geom_hbond_distance_DH
_geom_hbond_distance_HA
_geom_hbond_distance_DA
_geom_hbond_angle_DHA
_geom_hbond_site_symmetry_A
O3 H1O O1 0.80(6) 2.13(6) 2.814(5) 143(5) .
N3 H3N O3 0.88 2.14 2.922(5) 147.8 14
O3 H2O N2 0.77(6) 2.28(7) 3.035(6) 167(6) 3_655
